data_2202804
loop_
_publ_author_name
'Qiya Zhuang'
'Daqing Shi'
'Xiangshan Wang'

_publ_section_title 2-Amino-4-(2-chlorophenyl)-3-ethoxycarbonyl-4<i>H</i>-benzo[<i>f</i>]chromene
_journal_issue 10
_journal_name_full 'Acta Crystallographica Section E'
_journal_page_first o1474
_journal_page_last o1475
_journal_paper_doi 10.1107/S1600536803019779
_journal_volume 59
_journal_year 2003
_chemical_formula_moiety 'C22 H18 Cl N O3'
_chemical_formula_sum 'C22 H18 Cl N O3'
_chemical_formula_weight 379.82
_chemical_melting_point 449.0(10)
_chemical_name_systematic
;
2-amino-4-(2-chlorophenyl)-3-ethoxycarbonyl-4H-benzo[f]chromene
;
_space_group_IT_number 9
_symmetry_cell_setting monoclinic
_symmetry_space_group_name_Hall 'C -2yc'
_symmetry_space_group_name_H-M 'C 1 c 1'
_atom_sites_solution_hydrogens geom
_atom_sites_solution_primary direct
_atom_sites_solution_secondary difmap
_cell_angle_alpha 90.00
_cell_angle_beta 93.51(2)
_cell_angle_gamma 90.00
_cell_formula_units_Z 4
_cell_length_a 13.491(4)
_cell_length_b 13.375(4)
_cell_length_c 9.903(3)
_cell_measurement_reflns_used 27
_cell_measurement_temperature 292(2)
_cell_measurement_theta_max 14.36
_cell_measurement_theta_min 2.90
_cell_volume 1783.6(9)
_computing_cell_refinement XSCANS
_computing_data_collection 'XSCANS (Siemens, 1994)'
_computing_data_reduction 'SHELXTL (Sheldrick, 1997)'
_computing_molecular_graphics SHELXTL
_computing_publication_material SHELXTL
_computing_structure_refinement SHELXTL
_computing_structure_solution SHELXTL
_diffrn_ambient_temperature 292(2)
_diffrn_measured_fraction_theta_full 1.000
_diffrn_measured_fraction_theta_max 1.000
_diffrn_measurement_device_type 'Siemens P4'
_diffrn_measurement_method '\w scans'
_diffrn_radiation_monochromator graphite
_diffrn_radiation_source 'normal-focus sealed tube'
_diffrn_radiation_type MoK\a
_diffrn_radiation_wavelength 0.71073
_diffrn_reflns_av_R_equivalents 0.0204
_diffrn_reflns_av_sigmaI/netI 0.0249
_diffrn_reflns_limit_h_max 11
_diffrn_reflns_limit_h_min -16
_diffrn_reflns_limit_k_max 15
_diffrn_reflns_limit_k_min -11
_diffrn_reflns_limit_l_max 11
_diffrn_reflns_limit_l_min -11
_diffrn_reflns_number 3465
_diffrn_reflns_theta_full 24.99
_diffrn_reflns_theta_max 24.99
_diffrn_reflns_theta_min 2.15
_diffrn_standards_decay_% 3.36
_diffrn_standards_interval_count 97
_diffrn_standards_number 3
_exptl_absorpt_coefficient_mu 0.238
_exptl_absorpt_correction_T_max 0.944
_exptl_absorpt_correction_T_min 0.851
_exptl_absorpt_correction_type psi-scan
_exptl_absorpt_process_details 'XSCANS (Siemens, 1994)'
_exptl_crystal_colour colorless
_exptl_crystal_density_diffrn 1.414
_exptl_crystal_density_method 'not measured'
_exptl_crystal_description block
_exptl_crystal_F_000 792
_exptl_crystal_size_max 0.58
_exptl_crystal_size_mid 0.50
_exptl_crystal_size_min 0.24
_refine_diff_density_max 0.226
_refine_diff_density_min -0.238
_refine_ls_abs_structure_details 'Flack (1983), 876 Friedel pairs'
_refine_ls_abs_structure_Flack -0.11(7)
_refine_ls_extinction_method none
_refine_ls_goodness_of_fit_ref 1.108
_refine_ls_hydrogen_treatment mixed
_refine_ls_matrix_type full
_refine_ls_number_parameters 253
_refine_ls_number_reflns 2449
_refine_ls_number_restraints 2
_refine_ls_restrained_S_all 1.107
_refine_ls_R_factor_all 0.0354
_refine_ls_R_factor_gt 0.0327
_refine_ls_shift/su_max 0.000
_refine_ls_shift/su_mean 0.000
_refine_ls_structure_factor_coef Fsqd
_refine_ls_weighting_details ' calc w = 1/[\s^2^(Fo^2^) + (0.0539P)^2^+0.0762P] where P=(Fo^2^+2Fc^2^)/3'
_refine_ls_weighting_scheme calc
_refine_ls_wR_factor_gt 0.0848
_refine_ls_wR_factor_ref 0.0858
_reflns_number_gt 2269
_reflns_number_total 2449
_reflns_threshold_expression I>2\s(I)
_cod_data_source_file ob6285.cif
_cod_data_source_block I
_cod_depositor_comments
;
The following automatic conversions were performed:
'_symmetry_cell_setting' value 'Monoclinic' changed to 'monoclinic'
according to '/home/saulius/struct/CIF-dictionaries/cif_core.dic'
dictionary named 'cif_core.dic' version 2.4.1 from 2010-06-29.

Automatic conversion script
Id: cif_fix_enum 1527 2010-12-29 10:47:43Z saulius 

The following automatic conversions were performed:

'_chemical_melting_point' value '448-450' was changed to '449.0(10)'
- the average value was taken and precision was estimated.

Automatic conversion script
Id: cif_fix_values 1646 2011-03-28 12:23:43Z adriana 

The following automatic conversions were performed:

'_chemical_melting_point' value '448-450' was changed to '449.0(10)'
- the average value was taken and precision was
estimated.

'_symmetry_cell_setting' value 'Monoclinic' changed to
'monoclinic' according to
/home/saulius/struct/CIF-dictionaries/cif_core.dic dictionary named
'cif_core.dic' version 2.4.1 from 2010-06-29.

Automatic conversion script
Id: cif_fix_values 1715 2011-07-08 13:25:40Z adriana 
;
_cod_original_sg_symbol_H-M 'C c'
_cod_database_code 2202804
_cod_database_fobs_code 2202804

loop_
_symmetry_equiv_pos_as_xyz
'x, y, z'
'x, -y, z+1/2'
'x+1/2, y+1/2, z'
'x+1/2, -y+1/2, z+1/2'

loop_
_atom_site_label
_atom_site_fract_x
_atom_site_fract_y
_atom_site_fract_z
_atom_site_U_iso_or_equiv
_atom_site_adp_type
_atom_site_calc_flag
_atom_site_refinement_flags
_atom_site_occupancy
_atom_site_disorder_assembly
_atom_site_disorder_group
_atom_site_type_symbol
Cl 0.63107(7) 0.50647(5) 0.26109(8) 0.0482(2) Uani d . 1 . . Cl
O1 0.72811(16) 0.88702(13) -0.01949(19) 0.0388(5) Uani d . 1 . . O
O2 0.67390(19) 0.72533(13) 0.38998(19) 0.0453(6) Uani d . 1 . . O
O3 0.67618(16) 0.89288(12) 0.39203(18) 0.0392(5) Uani d . 1 . . O
N 0.6880(2) 0.98445(16) 0.1496(3) 0.0433(6) Uani d . 1 . . N
C1 0.7036(2) 0.88981(18) 0.1120(3) 0.0312(6) Uani d . 1 . . C
C2 0.6980(2) 0.80503(17) 0.1881(3) 0.0281(5) Uani d . 1 . . C
C3 0.70695(19) 0.70291(16) 0.1223(2) 0.0258(5) Uani d . 1 . . C
H3 0.7401 0.6575 0.1883 0.031 Uiso calc R 1 . . H
C4 0.77185(19) 0.71258(17) 0.0011(2) 0.0282(5) Uani d . 1 . . C
C5 0.7786(2) 0.80207(19) -0.0612(2) 0.0312(6) Uani d . 1 . . C
C6 0.8374(2) 0.8192(2) -0.1714(3) 0.0384(6) Uani d . 1 . . C
H6 0.8405 0.8825 -0.2099 0.046 Uiso calc R 1 . . H
C7 0.8894(2) 0.7421(2) -0.2205(3) 0.0393(7) Uani d . 1 . . C
H7 0.9283 0.7525 -0.2936 0.047 Uiso calc R 1 . . H
C8 0.8852(2) 0.6462(2) -0.1620(3) 0.0337(6) Uani d . 1 . . C
C9 0.9401(2) 0.5651(2) -0.2113(3) 0.0437(7) Uani d . 1 . . C
H9 0.9811 0.5758 -0.2821 0.052 Uiso calc R 1 . . H
C10 0.9343(3) 0.4726(2) -0.1573(3) 0.0492(8) Uani d . 1 . . C
H10 0.9705 0.4202 -0.1914 0.059 Uiso calc R 1 . . H
C11 0.8738(2) 0.4561(2) -0.0506(3) 0.0450(8) Uani d . 1 . . C
H11 0.8691 0.3921 -0.0149 0.054 Uiso calc R 1 . . H
C12 0.8215(2) 0.53217(19) 0.0024(3) 0.0358(6) Uani d . 1 . . C
H12 0.7826 0.5196 0.0748 0.043 Uiso calc R 1 . . H
C13 0.8253(2) 0.63030(18) -0.0512(2) 0.0283(5) Uani d . 1 . . C
C14 0.6808(2) 0.81372(18) 0.3297(3) 0.0298(6) Uani d . 1 . . C
C15 0.6672(3) 0.7240(2) 0.5355(3) 0.0499(8) Uani d . 1 . . C
H15A 0.7131 0.7729 0.5760 0.060 Uiso calc R 1 . . H
H15B 0.6873 0.6587 0.5698 0.060 Uiso calc R 1 . . H
C16 0.5656(3) 0.7463(3) 0.5774(3) 0.0644(10) Uani d . 1 . . C
H16A 0.5187 0.7028 0.5302 0.077 Uiso calc R 1 . . H
H16B 0.5491 0.8146 0.5560 0.077 Uiso calc R 1 . . H
H16C 0.5632 0.7361 0.6731 0.077 Uiso calc R 1 . . H
C17 0.6056(2) 0.65828(17) 0.0771(2) 0.0281(5) Uani d . 1 . . C
C18 0.5666(2) 0.57205(18) 0.1323(3) 0.0354(6) Uani d . 1 . . C
C19 0.4740(2) 0.5346(2) 0.0863(3) 0.0455(8) Uani d . 1 . . C
H19 0.4493 0.4771 0.1249 0.055 Uiso calc R 1 . . H
C20 0.4194(3) 0.5828(2) -0.0158(3) 0.0486(8) Uani d . 1 . . C
H20 0.3583 0.5570 -0.0478 0.058 Uiso calc R 1 . . H
C21 0.4552(2) 0.6692(2) -0.0705(3) 0.0428(7) Uani d . 1 . . C
H21 0.4175 0.7026 -0.1381 0.051 Uiso calc R 1 . . H
C22 0.5469(2) 0.70648(19) -0.0259(3) 0.0343(6) Uani d . 1 . . C
H22 0.5704 0.7646 -0.0645 0.041 Uiso calc R 1 . . H
H1A 0.670(2) 0.995(2) 0.233(4) 0.035(8) Uiso d . 1 . . H
H1B 0.686(2) 1.024(2) 0.083(3) 0.031(8) Uiso d . 1 . . H

loop_
_atom_site_aniso_label
_atom_site_aniso_U_11
_atom_site_aniso_U_22
_atom_site_aniso_U_33
_atom_site_aniso_U_12
_atom_site_aniso_U_13
_atom_site_aniso_U_23
Cl 0.0604(5) 0.0355(3) 0.0489(4) -0.0047(3) 0.0061(4) 0.0120(3)
O1 0.0525(13) 0.0285(9) 0.0366(10) 0.0032(8) 0.0119(9) 0.0079(7)
O2 0.0787(17) 0.0306(9) 0.0280(10) 0.0037(10) 0.0137(11) 0.0009(8)
O3 0.0515(14) 0.0307(9) 0.0353(10) -0.0023(9) 0.0020(9) -0.0087(8)
N 0.0646(19) 0.0254(11) 0.0414(15) -0.0001(11) 0.0142(14) 0.0048(11)
C1 0.0318(14) 0.0277(12) 0.0342(14) -0.0029(10) 0.0027(12) -0.0013(10)
C2 0.0283(14) 0.0267(12) 0.0293(13) -0.0043(10) 0.0010(11) -0.0011(10)
C3 0.0291(15) 0.0225(11) 0.0261(12) -0.0001(10) 0.0039(11) 0.0028(9)
C4 0.0255(14) 0.0305(12) 0.0282(13) -0.0040(10) -0.0004(11) -0.0007(10)
C5 0.0319(15) 0.0346(13) 0.0272(13) -0.0033(11) 0.0041(12) 0.0016(10)
C6 0.0412(17) 0.0403(14) 0.0345(15) -0.0066(12) 0.0082(13) 0.0082(11)
C7 0.0363(16) 0.0522(16) 0.0303(14) -0.0050(13) 0.0095(13) 0.0045(12)
C8 0.0254(14) 0.0462(15) 0.0293(13) -0.0017(11) 0.0003(12) -0.0060(11)
C9 0.0341(16) 0.0598(18) 0.0377(16) 0.0044(14) 0.0069(14) -0.0094(14)
C10 0.046(2) 0.0485(18) 0.053(2) 0.0155(14) 0.0026(17) -0.0104(13)
C11 0.049(2) 0.0399(15) 0.0462(17) 0.0112(13) 0.0045(16) -0.0032(13)
C12 0.0368(16) 0.0330(13) 0.0376(15) 0.0010(12) 0.0030(13) -0.0006(11)
C13 0.0230(13) 0.0379(13) 0.0239(12) -0.0006(10) 0.0002(10) -0.0017(10)
C14 0.0298(14) 0.0299(13) 0.0295(14) -0.0008(10) -0.0004(12) -0.0019(11)
C15 0.070(2) 0.0479(17) 0.0318(15) 0.0148(16) 0.0050(16) 0.0099(12)
C16 0.073(3) 0.081(2) 0.0412(18) 0.001(2) 0.0136(19) 0.0103(16)
C17 0.0316(14) 0.0246(11) 0.0290(13) -0.0016(10) 0.0087(11) -0.0059(10)
C18 0.0390(17) 0.0302(13) 0.0380(15) -0.0009(12) 0.0094(12) -0.0064(10)
C19 0.0390(18) 0.0372(14) 0.063(2) -0.0109(14) 0.0206(16) -0.0093(14)
C20 0.0310(16) 0.0514(17) 0.064(2) -0.0054(14) 0.0028(15) -0.0195(15)
C21 0.0360(17) 0.0512(16) 0.0410(16) 0.0063(13) 0.0013(14) -0.0091(13)
C22 0.0328(16) 0.0362(13) 0.0344(15) -0.0003(12) 0.0060(12) -0.0098(11)

loop_
_atom_type_symbol
_atom_type_description
_atom_type_scat_dispersion_real
_atom_type_scat_dispersion_imag
_atom_type_scat_source
C C 0.0033 0.0016 'International Tables Vol C Tables 4.2.6.8 and 6.1.1.4'
H H 0.0000 0.0000 'International Tables Vol C Tables 4.2.6.8 and 6.1.1.4'
N N 0.0061 0.0033 'International Tables Vol C Tables 4.2.6.8 and 6.1.1.4'
O O 0.0106 0.0060 'International Tables Vol C Tables 4.2.6.8 and 6.1.1.4'
Cl Cl 0.1484 0.1585 'International Tables Vol C Tables 4.2.6.8 and 6.1.1.4'

loop_
_geom_angle_atom_site_label_1
_geom_angle_atom_site_label_2
_geom_angle_atom_site_label_3
_geom_angle
_geom_angle_publ_flag
C1 O1 C5 117.06(19) yes
C14 O2 C15 117.9(2) no
C1 N H1A 117.6(18) no
C1 N H1B 112.1(19) no
H1A N H1B 129(3) no
N C1 O1 110.0(2) yes
N C1 C2 128.0(3) yes
O1 C1 C2 121.9(2) no
C1 C2 C14 119.2(2) yes
C1 C2 C3 120.0(2) yes
C14 C2 C3 120.8(2) no
C2 C3 C17 112.5(2) no
C2 C3 C4 108.87(19) no
C17 C3 C4 110.21(19) no
C2 C3 H3 108.4 no
C17 C3 H3 108.4 no
C4 C3 H3 108.4 no
C5 C4 C13 117.8(2) no
C5 C4 C3 119.3(2) no
C13 C4 C3 122.9(2) no
C4 C5 O1 122.4(2) no
C4 C5 C6 123.7(2) no
O1 C5 C6 113.8(2) no
C7 C6 C5 118.9(3) no
C7 C6 H6 120.6 no
C5 C6 H6 120.6 no
C6 C7 C8 120.7(3) no
C6 C7 H7 119.6 no
C8 C7 H7 119.6 no
C7 C8 C9 121.3(3) no
C7 C8 C13 119.6(2) no
C9 C8 C13 119.1(3) no
C10 C9 C8 121.3(3) no
C10 C9 H9 119.3 no
C8 C9 H9 119.3 no
C9 C10 C11 119.8(3) no
C9 C10 H10 120.1 no
C11 C10 H10 120.1 no
C12 C11 C10 121.0(3) no
C12 C11 H11 119.5 no
C10 C11 H11 119.5 no
C11 C12 C13 121.1(3) no
C11 C12 H12 119.5 no
C13 C12 H12 119.5 no
C12 C13 C8 117.6(2) no
C12 C13 C4 123.1(2) no
C8 C13 C4 119.2(2) no
O3 C14 O2 122.2(2) no
O3 C14 C2 125.1(2) no
O2 C14 C2 112.7(2) no
O2 C15 C16 112.9(3) no
O2 C15 H15A 109.0 no
C16 C15 H15A 109.0 no
O2 C15 H15B 109.0 no
C16 C15 H15B 109.0 no
H15A C15 H15B 107.8 no
C15 C16 H16A 109.5 no
C15 C16 H16B 109.5 no
H16A C16 H16B 109.5 no
C15 C16 H16C 109.5 no
H16A C16 H16C 109.5 no
H16B C16 H16C 109.5 no
C18 C17 C22 117.0(2) no
C18 C17 C3 124.0(2) no
C22 C17 C3 119.0(2) no
C17 C18 C19 121.4(3) no
C17 C18 Cl 121.4(2) no
C19 C18 Cl 117.1(2) no
C20 C19 C18 120.1(3) no
C20 C19 H19 120.0 no
C18 C19 H19 120.0 no
C19 C20 C21 119.8(3) no
C19 C20 H20 120.1 no
C21 C20 H20 120.1 no
C20 C21 C22 120.4(3) no
C20 C21 H21 119.8 no
C22 C21 H21 119.8 no
C21 C22 C17 121.3(3) no
C21 C22 H22 119.4 no
C17 C22 H22 119.4 no

loop_
_geom_bond_atom_site_label_1
_geom_bond_atom_site_label_2
_geom_bond_site_symmetry_2
_geom_bond_distance
_geom_bond_publ_flag
Cl C18 . 1.737(3) no
O1 C1 . 1.363(3) yes
O1 C5 . 1.400(3) yes
O2 C14 . 1.330(3) no
O2 C15 . 1.450(3) no
O3 C14 . 1.229(3) no
N C1 . 1.340(3) yes
N H1A . 0.89(3) no
N H1B . 0.84(3) no
C1 C2 . 1.366(3) yes
C2 C14 . 1.439(3) no
C2 C3 . 1.521(3) yes
C3 C17 . 1.533(4) no
C3 C4 . 1.534(3) yes
C3 H3 . 0.9800 no
C4 C5 . 1.352(4) no
C4 C13 . 1.430(3) no
C5 C6 . 1.407(4) no
C6 C7 . 1.354(4) no
C6 H6 . 0.9300 no
C7 C8 . 1.410(4) no
C7 H7 . 0.9300 no
C8 C9 . 1.417(4) no
C8 C13 . 1.418(4) no
C9 C10 . 1.352(4) no
C9 H9 . 0.9300 no
C10 C11 . 1.392(5) no
C10 H10 . 0.9300 no
C11 C12 . 1.362(4) no
C11 H11 . 0.9300 no
C12 C13 . 1.418(4) no
C12 H12 . 0.9300 no
C15 C16 . 1.487(5) no
C15 H15A . 0.9700 no
C15 H15B . 0.9700 no
C16 H16A . 0.9600 no
C16 H16B . 0.9600 no
C16 H16C . 0.9600 no
C17 C18 . 1.393(3) no
C17 C22 . 1.408(4) no
C18 C19 . 1.395(4) no
C19 C20 . 1.375(5) no
C19 H19 . 0.9300 no
C20 C21 . 1.377(4) no
C20 H20 . 0.9300 no
C21 C22 . 1.381(4) no
C21 H21 . 0.9300 no
C22 H22 . 0.9300 no

loop_
_geom_hbond_atom_site_label_D
_geom_hbond_atom_site_label_H
_geom_hbond_atom_site_label_A
_geom_hbond_site_symmetry_A
_geom_hbond_distance_DH
_geom_hbond_distance_HA
_geom_hbond_distance_DA
_geom_hbond_angle_DHA
N H1A O3 . 0.89(3) 2.08(3) 2.709(4) 127(2)
N H1B O3 2_574 0.84(3) 2.19(3) 3.029(3) 172(3)

loop_
_geom_torsion_atom_site_label_1
_geom_torsion_atom_site_label_2
_geom_torsion_atom_site_label_3
_geom_torsion_atom_site_label_4
_geom_torsion
_geom_torsion_publ_flag
C5 O1 C1 N 158.8(2) yes
C5 O1 C1 C2 -20.6(4) no
N C1 C2 C14 -5.1(4) yes
O1 C1 C2 C14 174.3(3) no
N C1 C2 C3 173.1(3) no
O1 C1 C2 C3 -7.5(4) no
C1 C2 C3 C17 -93.5(3) yes
C14 C2 C3 C17 84.7(3) no
C1 C2 C3 C4 29.0(3) yes
C14 C2 C3 C4 -152.9(2) no
C2 C3 C4 C5 -24.9(3) no
C17 C3 C4 C5 98.9(3) no
C2 C3 C4 C13 155.9(2) no
C17 C3 C4 C13 -80.3(3) no
C13 C4 C5 O1 179.0(2) no
C3 C4 C5 O1 -0.2(4) no
C13 C4 C5 C6 -2.0(4) no
C3 C4 C5 C6 178.8(2) no
C1 O1 C5 C4 24.8(4) yes
C1 O1 C5 C6 -154.3(2) no
C4 C5 C6 C7 1.1(4) no
O1 C5 C6 C7 -179.8(3) no
C5 C6 C7 C8 -0.3(4) no
C6 C7 C8 C9 -179.2(3) no
C6 C7 C8 C13 0.4(4) no
C7 C8 C9 C10 -178.4(3) no
C13 C8 C9 C10 1.9(4) no
C8 C9 C10 C11 -0.5(5) no
C9 C10 C11 C12 -1.2(5) no
C10 C11 C12 C13 1.3(5) no
C11 C12 C13 C8 0.2(4) no
C11 C12 C13 C4 -179.9(3) no
C7 C8 C13 C12 178.6(3) no
C9 C8 C13 C12 -1.8(4) no
C7 C8 C13 C4 -1.3(4) no
C9 C8 C13 C4 178.3(2) no
C5 C4 C13 C12 -177.8(3) no
C3 C4 C13 C12 1.3(4) no
C5 C4 C13 C8 2.1(3) no
C3 C4 C13 C8 -178.7(2) no
C15 O2 C14 O3 -4.1(4) no
C15 O2 C14 C2 173.5(3) no
C1 C2 C14 O3 -4.5(4) no
C3 C2 C14 O3 177.3(3) no
C1 C2 C14 O2 177.9(3) no
C3 C2 C14 O2 -0.3(3) no
C14 O2 C15 C16 79.8(4) no
C2 C3 C17 C18 -114.7(3) no
C4 C3 C17 C18 123.6(2) no
C2 C3 C17 C22 65.0(3) no
C4 C3 C17 C22 -56.7(3) no
C22 C17 C18 C19 0.7(4) no
C3 C17 C18 C19 -179.6(2) no
C22 C17 C18 Cl -179.31(19) no
C3 C17 C18 Cl 0.3(3) no
C17 C18 C19 C20 0.3(4) no
Cl C18 C19 C20 -179.7(2) no
C18 C19 C20 C21 -1.4(4) no
C19 C20 C21 C22 1.6(4) no
C20 C21 C22 C17 -0.6(4) no
C18 C17 C22 C21 -0.5(4) no
C3 C17 C22 C21 179.8(2) no

loop_
_cod_related_entry_id
_cod_related_entry_database
_cod_related_entry_code
1 ChemSpider 2939450
